data_7119280
loop_
_publ_author_name
'Kazeminejad, Neda'
'Munzel, Denise'
'Gamer, Michael T.'
'Roesky, Peter W.'

_publ_section_title
;
 Bis(amidinate) ligands in early lanthanide chemistry - synthesis,
 structures, and hydroamination catalysis.
;
_journal_issue 6
_journal_name_full 'Chemical communications (Cambridge, England)'
_journal_page_first 1060
_journal_page_last 1063
_journal_paper_doi 10.1039/c6cc08958e
_journal_volume 53
_journal_year 2017
_chemical_formula_moiety 'C38 H62 N5 O Si2 Sm'
_chemical_formula_sum 'C38 H62 N5 O Si2 Sm'
_chemical_formula_weight 811.45
_space_group_crystal_system monoclinic
_space_group_IT_number 14
_space_group_name_Hall '-P 2yn'
_space_group_name_H-M_alt 'P 1 21/n 1'
_symmetry_space_group_name_Hall '-P 2yn'
_symmetry_space_group_name_H-M 'P 1 21/n 1'
_atom_sites_solution_hydrogens geom
_atom_sites_solution_primary direct
_audit_creation_date 2016-07-27
_audit_creation_method
;
Olex2 1.2
(compiled 2016.02.19 svn.r3266 for OlexSys, GUI svn.r5155)
;
_audit_update_record
;
2016-11-09 deposited with the CCDC.
2016-12-19 downloaded from the CCDC.
;
_cell_angle_alpha 90
_cell_angle_beta 106.627(2)
_cell_angle_gamma 90
_cell_formula_units_Z 4
_cell_length_a 13.2427(3)
_cell_length_b 19.5465(3)
_cell_length_c 16.2000(3)
_cell_measurement_reflns_used 64347
_cell_measurement_temperature 100
_cell_measurement_theta_max 30.12
_cell_measurement_theta_min 1.68
_cell_volume 4018.01(14)
_computing_cell_refinement 'STOE X-AREA, PLATON (A.L.Spek, 2009)'
_computing_data_collection 'STOE X-AREA'
_computing_data_reduction 'STOE X-RED & LANA, PLATON (A.L.Spek, 2009)'
_computing_molecular_graphics 'Diamond 2/3, Olex2 (Dolomanov et al., 2009)'
_computing_publication_material 'MS Word, Olex2 (Dolomanov et al., 2009)'
_computing_structure_refinement 'SHELXL-2014/7 (Sheldrick, 2015)'
_computing_structure_solution 'SHELXT-2014/7 (Sheldrick, 2015)'
_diffrn_ambient_temperature 100.0
_diffrn_detector 'CMOS pixel detector'
_diffrn_detector_area_resol_mean 5.81
_diffrn_detector_type 'Dectris Pilatus 100k'
_diffrn_measured_fraction_theta_full 1.000
_diffrn_measured_fraction_theta_max 0.990
_diffrn_measurement_device 'four-circle diffractometer'
_diffrn_measurement_device_type 'STOE STADIVARI'
_diffrn_measurement_method '\w scans'
_diffrn_radiation_monochromator 'single reflection optic'
_diffrn_radiation_type MoK\a
_diffrn_radiation_wavelength 0.71073
_diffrn_reflns_av_R_equivalents 0.0247
_diffrn_reflns_av_unetI/netI 0.0170
_diffrn_reflns_Laue_measured_fraction_full 1.000
_diffrn_reflns_Laue_measured_fraction_max 0.990
_diffrn_reflns_limit_h_max 13
_diffrn_reflns_limit_h_min -16
_diffrn_reflns_limit_k_max 24
_diffrn_reflns_limit_k_min -24
_diffrn_reflns_limit_l_max 20
_diffrn_reflns_limit_l_min -19
_diffrn_reflns_number 51628
_diffrn_reflns_point_group_measured_fraction_full 1.000
_diffrn_reflns_point_group_measured_fraction_max 0.990
_diffrn_reflns_theta_full 26.000
_diffrn_reflns_theta_max 26.124
_diffrn_reflns_theta_min 1.675
_diffrn_source 'Mo LFF Sealed Tube'
_diffrn_source_type 'Xenocs Genix3D microfocus'
_exptl_absorpt_coefficient_mu 1.556
_exptl_absorpt_correction_T_max 0.8213
_exptl_absorpt_correction_T_min 0.6762
_exptl_absorpt_correction_type integration
_exptl_absorpt_process_details 'STOIE X-RED, X-SHAPE & LANA'
_exptl_crystal_colour yellow
_exptl_crystal_colour_primary yellow
_exptl_crystal_density_diffrn 1.341
_exptl_crystal_description prism
_exptl_crystal_F_000 1692
_exptl_crystal_size_max 0.36
_exptl_crystal_size_mid 0.28
_exptl_crystal_size_min 0.192
_refine_diff_density_max 0.407
_refine_diff_density_min -0.256
_refine_diff_density_rms 0.070
_refine_ls_extinction_method none
_refine_ls_goodness_of_fit_ref 1.040
_refine_ls_hydrogen_treatment constr
_refine_ls_matrix_type full
_refine_ls_number_parameters 438
_refine_ls_number_reflns 7917
_refine_ls_number_restraints 0
_refine_ls_restrained_S_all 1.040
_refine_ls_R_factor_all 0.0197
_refine_ls_R_factor_gt 0.0169
_refine_ls_shift/su_max 0.002
_refine_ls_shift/su_mean 0.000
_refine_ls_structure_factor_coef Fsqd
_refine_ls_weighting_details 'w=1/[\s^2^(Fo^2^)+(0.0222P)^2^+1.2116P] where P=(Fo^2^+2Fc^2^)/3'
_refine_ls_weighting_scheme calc
_refine_ls_wR_factor_gt 0.0399
_refine_ls_wR_factor_ref 0.0407
_reflns_Friedel_coverage 0.000
_reflns_number_gt 7299
_reflns_number_total 7917
_reflns_threshold_expression 'I > 2\s(I)'
_cod_data_source_file c6cc08958e2.cif
_cod_data_source_block 4
_cod_depositor_comments 'Adding full bibliography for 7119278--7119283.cif.'
_cod_database_code 7119280
_shelx_space_group_comment
;
The symmetry employed for this shelxl refinement is uniquely defined
by the following loop, which should always be used as a source of
symmetry information in preference to the above space-group names.
They are only intended as comments.
;
_olex2_refinement_description
;
1. Fixed Uiso
 At 1.2 times of:
  All C(H) groups, All C(H,H) groups
 At 1.5 times of:
  All C(H,H,H) groups
2.a Ternary CH refined with riding coordinates:
 C17(H17), C20(H20), C23(H23), C26(H26)
2.b Secondary CH2 refined with riding coordinates:
 C35(H35A,H35B), C36(H36A,H36B), C37(H37A,H37B), C38(H38A,H38B)
2.c Aromatic/amide H refined with riding coordinates:
 C3(H3), C4(H4), C5(H5), C8(H8), C9(H9), C12(H12), C13(H13), C14(H14)
2.d Idealised Me refined as rotating group:
 C18(H18A,H18B,H18C), C19(H19A,H19B,H19C), C21(H21A,H21B,H21C), C22(H22A,H22B,
 H22C), C24(H24A,H24B,H24C), C25(H25A,H25B,H25C), C27(H27A,H27B,H27C), C28(H28A,
 H28B,H28C), C29(H29A,H29B,H29C), C30(H30A,H30B,H30C), C31(H31A,H31B,H31C),
 C32(H32A,H32B,H32C), C33(H33A,H33B,H33C), C34(H34A,H34B,H34C)
;
_shelx_shelxl_version_number 2014/7
_olex2_submission_special_instructions 'No special instructions were received'

loop_
_space_group_symop_operation_xyz
'x, y, z'
'-x+1/2, y+1/2, -z+1/2'
'-x, -y, -z'
'x-1/2, -y-1/2, z-1/2'

loop_
_atom_site_label
_atom_site_type_symbol
_atom_site_fract_x
_atom_site_fract_y
_atom_site_fract_z
_atom_site_U_iso_or_equiv
_atom_site_adp_type
_atom_site_occupancy
_atom_site_site_symmetry_order
_atom_site_calc_flag
_atom_site_refinement_flags_posn
Sm1 Sm 0.02567(2) 0.86834(2) 0.23303(2) 0.01145(3) Uani 1 1 d .
Si1 Si 0.12409(3) 0.79208(2) 0.08163(3) 0.01508(8) Uani 1 1 d .
Si2 Si 0.03577(3) 0.69108(2) 0.18192(3) 0.01501(8) Uani 1 1 d .
O1 O 0.21830(8) 0.89768(6) 0.29579(7) 0.0190(2) Uani 1 1 d .
N1 N -0.11305(10) 0.91589(7) 0.12771(8) 0.0142(2) Uani 1 1 d .
N2 N -0.01929(10) 0.99107(6) 0.22592(8) 0.0131(2) Uani 1 1 d .
N3 N -0.07176(10) 0.86103(6) 0.33103(8) 0.0138(2) Uani 1 1 d .
N4 N -0.17319(10) 0.93981(7) 0.38015(8) 0.0152(3) Uani 1 1 d .
N5 N 0.06460(10) 0.77329(7) 0.15977(8) 0.0149(3) Uani 1 1 d .
C1 C -0.11207(11) 0.97432(8) 0.17249(9) 0.0129(3) Uani 1 1 d .
C2 C -0.21009(12) 1.01663(8) 0.16040(9) 0.0147(3) Uani 1 1 d .
C3 C -0.20169(12) 1.08355(8) 0.13443(10) 0.0176(3) Uani 1 1 d .
H3 H -0.1344 1.1003 0.1342 0.021 Uiso 1 1 calc R
C4 C -0.28870(14) 1.12711(9) 0.10855(10) 0.0216(3) Uani 1 1 d .
H4 H -0.2803 1.1737 0.0950 0.026 Uiso 1 1 calc R
C5 C -0.38631(13) 1.10108(9) 0.10325(10) 0.0218(3) Uani 1 1 d .
H5 H -0.4465 1.1296 0.0836 0.026 Uiso 1 1 calc R
C6 C -0.39919(12) 1.03317(9) 0.12619(10) 0.0191(3) Uani 1 1 d .
C7 C -0.31024(12) 0.98994(8) 0.16139(9) 0.0153(3) Uani 1 1 d .
C8 C -0.50407(13) 1.00524(10) 0.10495(10) 0.0240(4) Uani 1 1 d .
H8 H -0.5632 1.0349 0.0872 0.029 Uiso 1 1 calc R
C9 C -0.51889(12) 0.93763(10) 0.11010(10) 0.0242(4) Uani 1 1 d .
H9 H -0.5875 0.9191 0.0871 0.029 Uiso 1 1 calc R
C10 C -0.43267(12) 0.89280(9) 0.14986(10) 0.0204(3) Uani 1 1 d .
C11 C -0.32957(12) 0.92016(8) 0.18687(10) 0.0158(3) Uani 1 1 d .
C12 C -0.45326(13) 0.82269(10) 0.15713(11) 0.0242(4) Uani 1 1 d .
H12 H -0.5210 0.8049 0.1285 0.029 Uiso 1 1 calc R
C13 C -0.37695(13) 0.77995(9) 0.20482(11) 0.0238(4) Uani 1 1 d .
H13 H -0.3891 0.7321 0.2060 0.029 Uiso 1 1 calc R
C14 C -0.28036(12) 0.80822(9) 0.25189(11) 0.0195(3) Uani 1 1 d .
H14 H -0.2296 0.7794 0.2893 0.023 Uiso 1 1 calc R
C15 C -0.25602(11) 0.87698(8) 0.24588(10) 0.0153(3) Uani 1 1 d .
C16 C -0.16330(11) 0.89862(8) 0.32080(9) 0.0136(3) Uani 1 1 d .
C17 C -0.19466(12) 0.90201(8) 0.04665(10) 0.0166(3) Uani 1 1 d .
H17 H -0.2601 0.9274 0.0469 0.020 Uiso 1 1 calc R
C18 C -0.15719(14) 0.92745(9) -0.02853(10) 0.0243(4) Uani 1 1 d .
H18A H -0.1422 0.9766 -0.0219 0.036 Uiso 1 1 calc GR
H18B H -0.2122 0.9193 -0.0827 0.036 Uiso 1 1 calc GR
H18C H -0.0930 0.9029 -0.0294 0.036 Uiso 1 1 calc GR
C19 C -0.21935(13) 0.82586(9) 0.03853(10) 0.0215(3) Uani 1 1 d .
H19A H -0.1543 0.8001 0.0436 0.032 Uiso 1 1 calc GR
H19B H -0.2699 0.8166 -0.0177 0.032 Uiso 1 1 calc GR
H19C H -0.2497 0.8118 0.0844 0.032 Uiso 1 1 calc GR
C20 C -0.00551(11) 1.04861(8) 0.28691(10) 0.0152(3) Uani 1 1 d .
H20 H -0.0761 1.0687 0.2830 0.018 Uiso 1 1 calc R
C21 C 0.06314(13) 1.10333(9) 0.26215(11) 0.0218(3) Uani 1 1 d .
H21A H 0.1331 1.0844 0.2671 0.033 Uiso 1 1 calc GR
H21B H 0.0699 1.1427 0.3009 0.033 Uiso 1 1 calc GR
H21C H 0.0304 1.1180 0.2027 0.033 Uiso 1 1 calc GR
C22 C 0.04468(12) 1.02404(8) 0.37876(10) 0.0177(3) Uani 1 1 d .
H22A H -0.0050 0.9944 0.3967 0.027 Uiso 1 1 calc GR
H22B H 0.0623 1.0636 0.4174 0.027 Uiso 1 1 calc GR
H22C H 0.1090 0.9983 0.3813 0.027 Uiso 1 1 calc GR
C23 C -0.01039(12) 0.85091(8) 0.42224(10) 0.0148(3) Uani 1 1 d .
H23 H -0.0019 0.8960 0.4525 0.018 Uiso 1 1 calc R
C24 C 0.09818(12) 0.82291(9) 0.42602(10) 0.0203(3) Uani 1 1 d .
H24A H 0.0906 0.7836 0.3872 0.031 Uiso 1 1 calc GR
H24B H 0.1342 0.8085 0.4850 0.031 Uiso 1 1 calc GR
H24C H 0.1396 0.8586 0.4083 0.031 Uiso 1 1 calc GR
C25 C -0.06726(13) 0.80178(9) 0.46694(11) 0.0228(3) Uani 1 1 d .
H25A H -0.1385 0.8189 0.4613 0.034 Uiso 1 1 calc GR
H25B H -0.0282 0.7983 0.5281 0.034 Uiso 1 1 calc GR
H25C H -0.0717 0.7565 0.4401 0.034 Uiso 1 1 calc GR
C26 C -0.27016(12) 0.97518(8) 0.37999(10) 0.0171(3) Uani 1 1 d .
H26 H -0.3212 0.9736 0.3211 0.021 Uiso 1 1 calc R
C27 C -0.31735(13) 0.93968(10) 0.44440(11) 0.0237(3) Uani 1 1 d .
H27A H -0.3389 0.8932 0.4244 0.036 Uiso 1 1 calc GR
H27B H -0.3789 0.9655 0.4493 0.036 Uiso 1 1 calc GR
H27C H -0.2645 0.9377 0.5008 0.036 Uiso 1 1 calc GR
C28 C -0.24155(13) 1.04894(9) 0.40605(12) 0.0260(4) Uani 1 1 d .
H28A H -0.1860 1.0499 0.4610 0.039 Uiso 1 1 calc GR
H28B H -0.3039 1.0730 0.4122 0.039 Uiso 1 1 calc GR
H28C H -0.2163 1.0715 0.3617 0.039 Uiso 1 1 calc GR
C29 C 0.04614(14) 0.76959(9) -0.03158(10) 0.0228(3) Uani 1 1 d .
H29A H 0.0415 0.7197 -0.0378 0.034 Uiso 1 1 calc GR
H29B H 0.0812 0.7885 -0.0722 0.034 Uiso 1 1 calc GR
H29C H -0.0249 0.7889 -0.0437 0.034 Uiso 1 1 calc GR
C30 C 0.25491(13) 0.74822(9) 0.09862(11) 0.0233(3) Uani 1 1 d .
H30A H 0.2997 0.7577 0.1570 0.035 Uiso 1 1 calc GR
H30B H 0.2892 0.7654 0.0566 0.035 Uiso 1 1 calc GR
H30C H 0.2439 0.6988 0.0911 0.035 Uiso 1 1 calc GR
C31 C 0.14861(13) 0.88691(9) 0.08241(11) 0.0211(3) Uani 1 1 d .
H31A H 0.0841 0.9114 0.0824 0.032 Uiso 1 1 calc GR
H31B H 0.1695 0.8996 0.0311 0.032 Uiso 1 1 calc GR
H31C H 0.2051 0.8991 0.1342 0.032 Uiso 1 1 calc GR
C32 C 0.01184(14) 0.63010(9) 0.08842(11) 0.0226(3) Uani 1 1 d .
H32A H -0.0471 0.6467 0.0411 0.034 Uiso 1 1 calc GR
H32B H -0.0052 0.5847 0.1065 0.034 Uiso 1 1 calc GR
H32C H 0.0754 0.6271 0.0691 0.034 Uiso 1 1 calc GR
C33 C -0.08503(14) 0.69059(9) 0.21928(11) 0.0235(3) Uani 1 1 d .
H33A H -0.0752 0.7217 0.2684 0.035 Uiso 1 1 calc GR
H33B H -0.0977 0.6442 0.2368 0.035 Uiso 1 1 calc GR
H33C H -0.1456 0.7057 0.1723 0.035 Uiso 1 1 calc GR
C34 C 0.14490(15) 0.65177(9) 0.26959(12) 0.0275(4) Uani 1 1 d .
H34A H 0.1248 0.6053 0.2813 0.041 Uiso 1 1 calc GR
H34B H 0.1577 0.6795 0.3220 0.041 Uiso 1 1 calc GR
H34C H 0.2092 0.6500 0.2512 0.041 Uiso 1 1 calc GR
C35 C 0.27504(13) 0.96219(9) 0.29827(12) 0.0243(4) Uani 1 1 d .
H35A H 0.2605 0.9935 0.3415 0.029 Uiso 1 1 calc R
H35B H 0.2535 0.9848 0.2412 0.029 Uiso 1 1 calc R
C36 C 0.39157(14) 0.94358(10) 0.32283(14) 0.0320(4) Uani 1 1 d .
H36A H 0.4293 0.9713 0.2899 0.038 Uiso 1 1 calc R
H36B H 0.4251 0.9506 0.3852 0.038 Uiso 1 1 calc R
C37 C 0.39142(13) 0.86836(10) 0.29931(12) 0.0268(4) Uani 1 1 d .
H37A H 0.3846 0.8622 0.2373 0.032 Uiso 1 1 calc R
H37B H 0.4562 0.8451 0.3338 0.032 Uiso 1 1 calc R
C38 C 0.29516(12) 0.84246(9) 0.32173(11) 0.0222(3) Uani 1 1 d .
H38A H 0.2685 0.7999 0.2898 0.027 Uiso 1 1 calc R
H38B H 0.3114 0.8334 0.3843 0.027 Uiso 1 1 calc R

loop_
_atom_site_aniso_label
_atom_site_aniso_U_11
_atom_site_aniso_U_22
_atom_site_aniso_U_33
_atom_site_aniso_U_23
_atom_site_aniso_U_13
_atom_site_aniso_U_12
Sm1 0.01172(4) 0.01223(4) 0.01104(4) -0.00088(3) 0.00425(3) 0.00048(3)
Si1 0.01714(19) 0.0156(2) 0.01418(19) -0.00115(16) 0.00719(16) 0.00026(15)
Si2 0.01884(19) 0.01312(19) 0.01403(19) 0.00003(16) 0.00626(16) 0.00133(15)
O1 0.0137(5) 0.0215(6) 0.0215(6) -0.0002(5) 0.0045(4) 0.0004(4)
N1 0.0148(6) 0.0147(6) 0.0125(6) -0.0022(5) 0.0031(5) -0.0007(5)
N2 0.0138(6) 0.0124(6) 0.0136(6) -0.0008(5) 0.0046(5) -0.0018(5)
N3 0.0152(6) 0.0149(6) 0.0120(6) 0.0001(5) 0.0054(5) -0.0001(5)
N4 0.0142(6) 0.0169(6) 0.0148(6) -0.0009(5) 0.0048(5) 0.0006(5)
N5 0.0165(6) 0.0144(6) 0.0146(6) -0.0015(5) 0.0057(5) 0.0009(5)
C1 0.0158(7) 0.0136(7) 0.0110(7) 0.0015(6) 0.0063(5) -0.0009(5)
C2 0.0163(7) 0.0176(7) 0.0094(6) -0.0020(6) 0.0026(5) 0.0014(6)
C3 0.0206(7) 0.0180(8) 0.0137(7) -0.0011(6) 0.0041(6) 0.0013(6)
C4 0.0290(8) 0.0189(8) 0.0160(8) 0.0005(6) 0.0050(7) 0.0066(6)
C5 0.0230(8) 0.0270(9) 0.0145(7) -0.0012(7) 0.0038(6) 0.0113(7)
C6 0.0185(7) 0.0278(9) 0.0106(7) -0.0027(6) 0.0036(6) 0.0050(6)
C7 0.0147(7) 0.0219(8) 0.0092(6) -0.0038(6) 0.0030(5) 0.0022(6)
C8 0.0145(7) 0.0413(10) 0.0156(7) -0.0007(7) 0.0032(6) 0.0070(7)
C9 0.0128(7) 0.0443(11) 0.0149(7) -0.0052(7) 0.0030(6) -0.0036(7)
C10 0.0160(7) 0.0325(9) 0.0138(7) -0.0070(7) 0.0062(6) -0.0042(7)
C11 0.0139(7) 0.0225(8) 0.0119(7) -0.0050(6) 0.0055(6) -0.0013(6)
C12 0.0168(7) 0.0352(10) 0.0228(8) -0.0125(7) 0.0090(6) -0.0116(7)
C13 0.0239(8) 0.0233(9) 0.0280(9) -0.0088(7) 0.0136(7) -0.0103(7)
C14 0.0199(7) 0.0211(8) 0.0202(8) -0.0021(6) 0.0100(6) -0.0031(6)
C15 0.0147(7) 0.0186(7) 0.0147(7) -0.0038(6) 0.0075(6) -0.0031(6)
C16 0.0152(7) 0.0138(7) 0.0131(7) 0.0012(6) 0.0062(6) -0.0029(6)
C17 0.0162(7) 0.0193(8) 0.0125(7) -0.0035(6) 0.0014(6) 0.0003(6)
C18 0.0342(9) 0.0222(8) 0.0140(8) 0.0001(6) 0.0032(7) -0.0047(7)
C19 0.0260(8) 0.0232(8) 0.0144(7) -0.0036(6) 0.0044(6) -0.0078(6)
C20 0.0152(7) 0.0134(7) 0.0169(7) -0.0028(6) 0.0047(6) -0.0016(5)
C21 0.0220(8) 0.0164(8) 0.0256(8) -0.0008(7) 0.0049(7) -0.0053(6)
C22 0.0174(7) 0.0200(8) 0.0148(7) -0.0026(6) 0.0031(6) -0.0010(6)
C23 0.0178(7) 0.0150(7) 0.0123(7) 0.0009(6) 0.0052(6) 0.0007(6)
C24 0.0206(8) 0.0240(8) 0.0161(7) 0.0011(6) 0.0047(6) 0.0056(6)
C25 0.0256(8) 0.0236(8) 0.0203(8) 0.0071(7) 0.0084(7) -0.0012(7)
C26 0.0148(7) 0.0221(8) 0.0144(7) -0.0031(6) 0.0041(6) 0.0028(6)
C27 0.0178(7) 0.0315(9) 0.0238(8) 0.0002(7) 0.0089(7) 0.0008(7)
C28 0.0232(8) 0.0219(9) 0.0354(10) -0.0021(7) 0.0123(7) 0.0055(7)
C29 0.0287(8) 0.0240(8) 0.0168(8) -0.0020(7) 0.0084(7) -0.0009(7)
C30 0.0205(8) 0.0263(9) 0.0257(9) -0.0029(7) 0.0110(7) 0.0011(7)
C31 0.0263(8) 0.0209(8) 0.0182(8) 0.0004(6) 0.0100(7) -0.0031(6)
C32 0.0285(8) 0.0185(8) 0.0237(8) -0.0048(7) 0.0122(7) -0.0038(6)
C33 0.0300(9) 0.0197(8) 0.0257(9) 0.0006(7) 0.0158(7) -0.0016(7)
C34 0.0331(9) 0.0221(8) 0.0241(9) 0.0038(7) 0.0029(7) 0.0063(7)
C35 0.0208(8) 0.0218(8) 0.0311(9) -0.0060(7) 0.0086(7) -0.0046(6)
C36 0.0187(8) 0.0357(10) 0.0423(11) -0.0046(9) 0.0099(8) -0.0057(7)
C37 0.0183(8) 0.0332(10) 0.0303(9) 0.0045(8) 0.0093(7) 0.0035(7)
C38 0.0182(7) 0.0253(9) 0.0228(8) 0.0042(7) 0.0055(6) 0.0052(6)

loop_
_atom_type_symbol
_atom_type_description
_atom_type_scat_dispersion_real
_atom_type_scat_dispersion_imag
_atom_type_scat_source
C C 0.0033 0.0016 'International Tables Vol C Tables 4.2.6.8 and 6.1.1.4'
H H 0.0000 0.0000 'International Tables Vol C Tables 4.2.6.8 and 6.1.1.4'
N N 0.0061 0.0033 'International Tables Vol C Tables 4.2.6.8 and 6.1.1.4'
O O 0.0106 0.0060 'International Tables Vol C Tables 4.2.6.8 and 6.1.1.4'
Si Si 0.0817 0.0704 'International Tables Vol C Tables 4.2.6.8 and 6.1.1.4'
Sm Sm -0.1638 3.4418 'International Tables Vol C Tables 4.2.6.8 and 6.1.1.4'

loop_
_geom_angle_atom_site_label_1
_geom_angle_atom_site_label_2
_geom_angle_atom_site_label_3
_geom_angle
N1 Sm1 O1 134.62(4)
N1 Sm1 N2 56.28(4)
N1 Sm1 N3 92.85(4)
N1 Sm1 N5 100.87(4)
N2 Sm1 O1 90.03(4)
N3 Sm1 O1 115.71(4)
N3 Sm1 N2 85.28(4)
N3 Sm1 N5 123.01(4)
N5 Sm1 O1 92.33(4)
N5 Sm1 N2 146.49(4)
N5 Si1 C29 115.51(7)
N5 Si1 C30 113.18(7)
N5 Si1 C31 108.76(7)
C29 Si1 C30 105.17(8)
C29 Si1 C31 106.40(8)
C31 Si1 C30 107.34(8)
N5 Si2 C32 114.95(7)
N5 Si2 C33 109.63(7)
N5 Si2 C34 111.90(8)
C33 Si2 C32 107.18(8)
C33 Si2 C34 107.38(9)
C34 Si2 C32 105.40(8)
C35 O1 Sm1 131.17(9)
C38 O1 Sm1 119.23(9)
C38 O1 C35 108.60(12)
C1 N1 Sm1 93.44(9)
C1 N1 C17 121.89(13)
C17 N1 Sm1 144.22(10)
C1 N2 Sm1 87.50(9)
C1 N2 C20 122.70(12)
C20 N2 Sm1 136.81(9)
C16 N3 Sm1 121.62(10)
C16 N3 C23 113.66(12)
C23 N3 Sm1 115.91(9)
C16 N4 C26 124.91(13)
Si1 N5 Sm1 114.81(6)
Si1 N5 Si2 122.25(8)
Si2 N5 Sm1 122.94(7)
N1 C1 C2 121.31(13)
N2 C1 N1 115.09(13)
N2 C1 C2 123.59(13)
C3 C2 C1 114.62(13)
C3 C2 C7 120.16(14)
C7 C2 C1 124.52(14)
C2 C3 H3 118.8
C2 C3 C4 122.30(15)
C4 C3 H3 118.8
C3 C4 H4 120.8
C5 C4 C3 118.38(16)
C5 C4 H4 120.8
C4 C5 H5 119.3
C4 C5 C6 121.31(15)
C6 C5 H5 119.3
C5 C6 C7 121.11(15)
C5 C6 C8 118.55(15)
C7 C6 C8 120.00(16)
C2 C7 C11 125.38(13)
C6 C7 C2 116.17(14)
C6 C7 C11 118.11(14)
C6 C8 H8 119.8
C9 C8 C6 120.45(15)
C9 C8 H8 119.8
C8 C9 H9 119.4
C8 C9 C10 121.11(15)
C10 C9 H9 119.4
C11 C10 C9 120.08(16)
C12 C10 C9 118.85(15)
C12 C10 C11 120.90(15)
C10 C11 C7 116.88(14)
C10 C11 C15 116.51(15)
C15 C11 C7 126.60(13)
C10 C12 H12 119.6
C13 C12 C10 120.82(15)
C13 C12 H12 119.6
C12 C13 H13 120.7
C12 C13 C14 118.58(16)
C14 C13 H13 120.7
C13 C14 H14 118.8
C15 C14 C13 122.42(16)
C15 C14 H14 118.8
C11 C15 C16 127.63(14)
C14 C15 C11 119.33(14)
C14 C15 C16 111.31(13)
N3 C16 C15 115.29(13)
N4 C16 N3 120.92(13)
N4 C16 C15 122.58(13)
N1 C17 H17 108.8
N1 C17 C18 109.26(13)
N1 C17 C19 110.08(13)
C18 C17 H17 108.8
C19 C17 H17 108.8
C19 C17 C18 111.18(13)
C17 C18 H18A 109.5
C17 C18 H18B 109.5
C17 C18 H18C 109.5
H18A C18 H18B 109.5
H18A C18 H18C 109.5
H18B C18 H18C 109.5
C17 C19 H19A 109.5
C17 C19 H19B 109.5
C17 C19 H19C 109.5
H19A C19 H19B 109.5
H19A C19 H19C 109.5
H19B C19 H19C 109.5
N2 C20 H20 108.9
N2 C20 C21 109.07(13)
N2 C20 C22 110.49(12)
C21 C20 H20 108.9
C22 C20 H20 108.9
C22 C20 C21 110.53(13)
C20 C21 H21A 109.5
C20 C21 H21B 109.5
C20 C21 H21C 109.5
H21A C21 H21B 109.5
H21A C21 H21C 109.5
H21B C21 H21C 109.5
C20 C22 H22A 109.5
C20 C22 H22B 109.5
C20 C22 H22C 109.5
H22A C22 H22B 109.5
H22A C22 H22C 109.5
H22B C22 H22C 109.5
N3 C23 H23 108.9
N3 C23 C24 109.28(12)
N3 C23 C25 110.68(12)
C24 C23 H23 108.9
C24 C23 C25 110.08(13)
C25 C23 H23 108.9
C23 C24 H24A 109.5
C23 C24 H24B 109.5
C23 C24 H24C 109.5
H24A C24 H24B 109.5
H24A C24 H24C 109.5
H24B C24 H24C 109.5
C23 C25 H25A 109.5
C23 C25 H25B 109.5
C23 C25 H25C 109.5
H25A C25 H25B 109.5
H25A C25 H25C 109.5
H25B C25 H25C 109.5
N4 C26 H26 110.0
N4 C26 C27 108.41(13)
N4 C26 C28 107.46(13)
C27 C26 H26 110.0
C28 C26 H26 110.0
C28 C26 C27 111.06(14)
C26 C27 H27A 109.5
C26 C27 H27B 109.5
C26 C27 H27C 109.5
H27A C27 H27B 109.5
H27A C27 H27C 109.5
H27B C27 H27C 109.5
C26 C28 H28A 109.5
C26 C28 H28B 109.5
C26 C28 H28C 109.5
H28A C28 H28B 109.5
H28A C28 H28C 109.5
H28B C28 H28C 109.5
Si1 C29 H29A 109.5
Si1 C29 H29B 109.5
Si1 C29 H29C 109.5
H29A C29 H29B 109.5
H29A C29 H29C 109.5
H29B C29 H29C 109.5
Si1 C30 H30A 109.5
Si1 C30 H30B 109.5
Si1 C30 H30C 109.5
H30A C30 H30B 109.5
H30A C30 H30C 109.5
H30B C30 H30C 109.5
Si1 C31 H31A 109.5
Si1 C31 H31B 109.5
Si1 C31 H31C 109.5
H31A C31 H31B 109.5
H31A C31 H31C 109.5
H31B C31 H31C 109.5
Si2 C32 H32A 109.5
Si2 C32 H32B 109.5
Si2 C32 H32C 109.5
H32A C32 H32B 109.5
H32A C32 H32C 109.5
H32B C32 H32C 109.5
Si2 C33 H33A 109.5
Si2 C33 H33B 109.5
Si2 C33 H33C 109.5
H33A C33 H33B 109.5
H33A C33 H33C 109.5
H33B C33 H33C 109.5
Si2 C34 H34A 109.5
Si2 C34 H34B 109.5
Si2 C34 H34C 109.5
H34A C34 H34B 109.5
H34A C34 H34C 109.5
H34B C34 H34C 109.5
O1 C35 H35A 110.5
O1 C35 H35B 110.5
O1 C35 C36 105.99(14)
H35A C35 H35B 108.7
C36 C35 H35A 110.5
C36 C35 H35B 110.5
C35 C36 H36A 111.0
C35 C36 H36B 111.0
H36A C36 H36B 109.0
C37 C36 C35 103.72(14)
C37 C36 H36A 111.0
C37 C36 H36B 111.0
C36 C37 H37A 111.4
C36 C37 H37B 111.4
H37A C37 H37B 109.3
C38 C37 C36 101.83(14)
C38 C37 H37A 111.4
C38 C37 H37B 111.4
O1 C38 C37 104.48(14)
O1 C38 H38A 110.9
O1 C38 H38B 110.9
C37 C38 H38A 110.9
C37 C38 H38B 110.9
H38A C38 H38B 108.9

loop_
_geom_bond_atom_site_label_1
_geom_bond_atom_site_label_2
_geom_bond_distance
Sm1 O1 2.5270(11)
Sm1 N1 2.3143(12)
Sm1 N2 2.4666(12)
Sm1 N3 2.3191(13)
Sm1 N5 2.3401(13)
Si1 N5 1.7115(13)
Si1 C29 1.8812(17)
Si1 C30 1.8812(17)
Si1 C31 1.8812(17)
Si2 N5 1.7131(13)
Si2 C32 1.8817(17)
Si2 C33 1.8652(17)
Si2 C34 1.8766(18)
O1 C35 1.463(2)
O1 C38 1.460(2)
N1 C1 1.351(2)
N1 C17 1.4677(19)
N2 C1 1.3257(19)
N2 C20 1.4735(19)
N3 C16 1.386(2)
N3 C23 1.4818(19)
N4 C16 1.289(2)
N4 C26 1.4577(19)
C1 C2 1.504(2)
C2 C3 1.388(2)
C2 C7 1.430(2)
C3 H3 0.9500
C3 C4 1.397(2)
C4 H4 0.9500
C4 C5 1.369(3)
C5 H5 0.9500
C5 C6 1.402(3)
C6 C7 1.429(2)
C6 C8 1.439(2)
C7 C11 1.469(2)
C8 H8 0.9500
C8 C9 1.342(3)
C9 H9 0.9500
C9 C10 1.437(2)
C10 C11 1.429(2)
C10 C12 1.409(3)
C11 C15 1.429(2)
C12 H12 0.9500
C12 C13 1.367(3)
C13 H13 0.9500
C13 C14 1.402(2)
C14 H14 0.9500
C14 C15 1.392(2)
C15 C16 1.519(2)
C17 H17 1.0000
C17 C18 1.524(2)
C17 C19 1.522(2)
C18 H18A 0.9800
C18 H18B 0.9800
C18 H18C 0.9800
C19 H19A 0.9800
C19 H19B 0.9800
C19 H19C 0.9800
C20 H20 1.0000
C20 C21 1.530(2)
C20 C22 1.523(2)
C21 H21A 0.9800
C21 H21B 0.9800
C21 H21C 0.9800
C22 H22A 0.9800
C22 H22B 0.9800
C22 H22C 0.9800
C23 H23 1.0000
C23 C24 1.523(2)
C23 C25 1.525(2)
C24 H24A 0.9800
C24 H24B 0.9800
C24 H24C 0.9800
C25 H25A 0.9800
C25 H25B 0.9800
C25 H25C 0.9800
C26 H26 1.0000
C26 C27 1.528(2)
C26 C28 1.520(2)
C27 H27A 0.9800
C27 H27B 0.9800
C27 H27C 0.9800
C28 H28A 0.9800
C28 H28B 0.9800
C28 H28C 0.9800
C29 H29A 0.9800
C29 H29B 0.9800
C29 H29C 0.9800
C30 H30A 0.9800
C30 H30B 0.9800
C30 H30C 0.9800
C31 H31A 0.9800
C31 H31B 0.9800
C31 H31C 0.9800
C32 H32A 0.9800
C32 H32B 0.9800
C32 H32C 0.9800
C33 H33A 0.9800
C33 H33B 0.9800
C33 H33C 0.9800
C34 H34A 0.9800
C34 H34B 0.9800
C34 H34C 0.9800
C35 H35A 0.9900
C35 H35B 0.9900
C35 C36 1.523(2)
C36 H36A 0.9900
C36 H36B 0.9900
C36 C37 1.519(3)
C37 H37A 0.9900
C37 H37B 0.9900
C37 C38 1.509(2)
C38 H38A 0.9900
C38 H38B 0.9900

loop_
_geom_torsion_atom_site_label_1
_geom_torsion_atom_site_label_2
_geom_torsion_atom_site_label_3
_geom_torsion_atom_site_label_4
_geom_torsion
Sm1 O1 C35 C36 -165.35(11)
Sm1 O1 C38 C37 143.83(11)
Sm1 N1 C1 N2 27.83(13)
Sm1 N1 C1 C2 -152.89(12)
Sm1 N1 C17 C18 -98.47(18)
Sm1 N1 C17 C19 23.9(2)
Sm1 N2 C1 N1 -25.95(12)
Sm1 N2 C1 C2 154.79(13)
Sm1 N2 C20 C21 117.67(13)
Sm1 N2 C20 C22 -4.01(19)
Sm1 N3 C16 N4 -123.00(13)
Sm1 N3 C16 C15 69.24(15)
Sm1 N3 C23 C24 -19.90(15)
Sm1 N3 C23 C25 -141.28(11)
O1 C35 C36 C37 21.20(19)
N1 C1 C2 C3 -121.56(15)
N1 C1 C2 C7 48.8(2)
N2 C1 C2 C3 57.66(19)
N2 C1 C2 C7 -131.94(16)
C1 N1 C17 C18 91.69(17)
C1 N1 C17 C19 -145.95(14)
C1 N2 C20 C21 -114.86(15)
C1 N2 C20 C22 123.46(15)
C1 C2 C3 C4 170.84(14)
C1 C2 C7 C6 -163.59(14)
C1 C2 C7 C11 9.7(2)
C2 C3 C4 C5 -4.5(2)
C2 C7 C11 C10 -153.07(14)
C2 C7 C11 C15 27.8(2)
C3 C2 C7 C6 6.3(2)
C3 C2 C7 C11 179.58(14)
C3 C4 C5 C6 2.4(2)
C4 C5 C6 C7 4.2(2)
C4 C5 C6 C8 -169.08(15)
C5 C6 C7 C2 -8.4(2)
C5 C6 C7 C11 177.82(14)
C5 C6 C8 C9 166.93(15)
C6 C7 C11 C10 20.1(2)
C6 C7 C11 C15 -159.08(15)
C6 C8 C9 C10 10.3(2)
C7 C2 C3 C4 0.0(2)
C7 C6 C8 C9 -6.4(2)
C7 C11 C15 C14 -168.90(14)
C7 C11 C15 C16 27.4(2)
C8 C6 C7 C2 164.79(14)
C8 C6 C7 C11 -9.0(2)
C8 C9 C10 C11 1.7(2)
C8 C9 C10 C12 177.14(16)
C9 C10 C11 C7 -16.8(2)
C9 C10 C11 C15 162.42(14)
C9 C10 C12 C13 -170.81(16)
C10 C11 C15 C14 11.9(2)
C10 C11 C15 C16 -151.71(14)
C10 C12 C13 C14 4.9(2)
C11 C10 C12 C13 4.6(2)
C11 C15 C16 N3 -138.64(15)
C11 C15 C16 N4 53.8(2)
C12 C10 C11 C7 167.87(14)
C12 C10 C11 C15 -12.9(2)
C12 C13 C14 C15 -5.8(2)
C13 C14 C15 C11 -3.0(2)
C13 C14 C15 C16 163.20(15)
C14 C15 C16 N3 56.63(17)
C14 C15 C16 N4 -110.91(17)
C16 N3 C23 C24 -168.03(13)
C16 N3 C23 C25 70.59(16)
C16 N4 C26 C27 104.42(17)
C16 N4 C26 C28 -135.46(16)
C17 N1 C1 N2 -158.11(13)
C17 N1 C1 C2 21.2(2)
C20 N2 C1 N1 -173.02(13)
C20 N2 C1 C2 7.7(2)
C23 N3 C16 N4 23.10(19)
C23 N3 C16 C15 -144.66(13)
C26 N4 C16 N3 -172.32(14)
C26 N4 C16 C15 -5.5(2)
C29 Si1 N5 Sm1 -116.08(8)
C29 Si1 N5 Si2 63.74(11)
C30 Si1 N5 Sm1 122.61(8)
C30 Si1 N5 Si2 -57.57(11)
C31 Si1 N5 Sm1 3.41(9)
C31 Si1 N5 Si2 -176.77(8)
C32 Si2 N5 Sm1 151.86(8)
C32 Si2 N5 Si1 -27.94(11)
C33 Si2 N5 Sm1 31.07(10)
C33 Si2 N5 Si1 -148.73(9)
C34 Si2 N5 Sm1 -87.95(9)
C34 Si2 N5 Si1 92.24(10)
C35 O1 C38 C37 -25.98(17)
C35 C36 C37 C38 -36.14(19)
C36 C37 C38 O1 38.30(17)
C38 O1 C35 C36 2.81(18)
